data_2240672
loop_
_publ_author_name
'Mague, Joel T.'
'Mohamed, Shaaban K.'
'Akkurt, Mehmet'
'Abdelhamid, Antar A.'
'Albayati, Mustafa R.'

_publ_section_title
;
 Crystal structure of
 2-(5-bromo-2-hydroxybenzylidene)-2,3-dihydro-1<i>H</i>-indene-1,3-dione
;
_journal_coeditor_code WM5145
_journal_issue 5
_journal_name_full 'Acta Crystallographica Section E'
_journal_page_first o324
_journal_page_last o325
_journal_paper_doi 10.1107/S2056989015007434
_journal_volume 71
_journal_year 2015
_chemical_formula_iupac 'C16 H9 Br O3'
_chemical_formula_moiety 'C16 H9 Br O3'
_chemical_formula_sum 'C16 H9 Br O3'
_chemical_formula_weight 329.14
_chemical_name_systematic
;
2-(5-Bromo-2-hydroxybenzylidene)-2,3-dihydro-1<i>H</i>-indene-1,3-dione
;
_space_group_crystal_system monoclinic
_space_group_IT_number 14
_space_group_name_Hall '-P 2ybc'
_space_group_name_H-M_alt 'P 1 21/c 1'
_symmetry_space_group_name_Hall '-P 2ybc'
_symmetry_space_group_name_H-M 'P 1 21/c 1'
_atom_sites_solution_hydrogens mixed
_atom_sites_solution_primary direct
_atom_sites_solution_secondary difmap
_audit_creation_method SHELXL-2014/6
_cell_angle_alpha 90
_cell_angle_beta 102.4830(10)
_cell_angle_gamma 90
_cell_formula_units_Z 4
_cell_length_a 13.8820(4)
_cell_length_b 3.86950(10)
_cell_length_c 24.0068(5)
_cell_measurement_reflns_used 7789
_cell_measurement_temperature 150(2)
_cell_measurement_theta_max 74.5323
_cell_measurement_theta_min 3.2607
_cell_volume 1259.07(6)
_computing_cell_refinement
;
<i>SAINT</i> (Bruker, 2014)
;
_computing_data_collection
;
<i>APEX2</i> (Bruker, 2014)
;
_computing_data_reduction
;
<i>SAINT</i>  (Bruker, 2014)
;
_computing_molecular_graphics
;
<i>DIAMOND</i> (Brandenburg & Putz, 2012)
;
_computing_publication_material
;
<i>SHELXTL</i> (Sheldrick, 2008)
;
_computing_structure_refinement
;
<i>SHELXL2014</i> (Sheldrick, 2015)
;
_computing_structure_solution
;
<i>SHELXT</i> (Sheldrick, 2008)
;
_diffrn_ambient_temperature 150(2)
_diffrn_detector_area_resol_mean 10.4167
_diffrn_measured_fraction_theta_full 0.991
_diffrn_measured_fraction_theta_max 0.979
_diffrn_measurement_device_type 'Bruker D8 VENTURE PHOTON 100 CMOS'
_diffrn_measurement_method '\w scans'
_diffrn_radiation_monochromator mirror
_diffrn_radiation_type CuK\a
_diffrn_radiation_wavelength 1.54178
_diffrn_reflns_av_R_equivalents 0.0199
_diffrn_reflns_limit_h_max 17
_diffrn_reflns_limit_h_min -16
_diffrn_reflns_limit_k_max 4
_diffrn_reflns_limit_k_min -4
_diffrn_reflns_limit_l_max 29
_diffrn_reflns_limit_l_min -29
_diffrn_reflns_number 8943
_diffrn_reflns_theta_full 70.000
_diffrn_reflns_theta_max 74.513
_diffrn_reflns_theta_min 3.261
_exptl_absorpt_coefficient_mu 4.497
_exptl_absorpt_correction_T_max 0.84
_exptl_absorpt_correction_T_min 0.67
_exptl_absorpt_correction_type numerical
_exptl_absorpt_process_details
;
(<i>SADABS</i>; Bruker, 2014)
;
_exptl_crystal_colour yellow
_exptl_crystal_density_diffrn 1.736
_exptl_crystal_density_method 'not measured'
_exptl_crystal_description needle
_exptl_crystal_F_000 656
_exptl_crystal_size_max 0.224
_exptl_crystal_size_mid 0.066
_exptl_crystal_size_min 0.040
_refine_diff_density_max 0.357
_refine_diff_density_min -0.249
_refine_ls_extinction_method none
_refine_ls_goodness_of_fit_ref 1.088
_refine_ls_hydrogen_treatment constr
_refine_ls_matrix_type full
_refine_ls_number_parameters 181
_refine_ls_number_reflns 2510
_refine_ls_number_restraints 0
_refine_ls_restrained_S_all 1.088
_refine_ls_R_factor_all 0.0226
_refine_ls_R_factor_gt 0.0212
_refine_ls_shift/su_max 0.003
_refine_ls_shift/su_mean 0.000
_refine_ls_structure_factor_coef Fsqd
_refine_ls_weighting_details 'w=1/[\s^2^(Fo^2^)+(0.0301P)^2^+0.6412P] where P=(Fo^2^+2Fc^2^)/3'
_refine_ls_weighting_scheme calc
_refine_ls_wR_factor_gt 0.0551
_refine_ls_wR_factor_ref 0.0562
_reflns_number_gt 2386
_reflns_number_total 2510
_reflns_threshold_expression 'I > 2\s(I)'
_cod_data_source_file wm5145sup1.cf
_cod_data_source_block I
_cod_database_code 2240672
_shelx_space_group_comment
;
The symmetry employed for this shelxl refinement is uniquely defined
by the following loop, which should always be used as a source of
symmetry information in preference to the above space-group names.
They are only intended as comments.
;
_shelx_estimated_absorpt_t_min 0.432
_shelx_estimated_absorpt_t_max 0.841
_shelxl_version_number 2014/6

loop_
_space_group_symop_operation_xyz
'x, y, z'
'-x, y+1/2, -z+1/2'
'-x, -y, -z'
'x, -y-1/2, z-1/2'

loop_
_atom_site_type_symbol
_atom_site_label
_atom_site_fract_x
_atom_site_fract_y
_atom_site_fract_z
_atom_site_U_iso_or_equiv
_atom_site_adp_type
_atom_site_calc_flag
_atom_site_occupancy
Br Br1 0.74761(2) 0.32460(5) 0.72665(2) 0.02597(8) Uani d 1
O O1 1.00458(9) -0.0525(4) 0.56417(5) 0.0324(3) Uani d 1
H H1 1.0561 -0.1618 0.5789 0.039 Uiso d 1
O O2 0.82877(9) 0.4018(4) 0.39794(5) 0.0275(3) Uani d 1
O O3 0.63542(9) 0.6391(4) 0.53435(5) 0.0331(3) Uani d 1
C C1 0.85867(12) 0.2074(4) 0.57969(6) 0.0188(3) Uani d 1
C C2 0.94845(11) 0.0308(4) 0.60120(6) 0.0216(3) Uani d 1
C C3 0.97616(11) -0.0550(4) 0.65901(6) 0.0227(3) Uani d 1
H H3 1.0370 -0.1702 0.6731 0.027 Uiso calc 1
C C4 0.91553(12) 0.0270(4) 0.69553(6) 0.0215(3) Uani d 1
H H4 0.9339 -0.0334 0.7348 0.026 Uiso calc 1
C C5 0.82703(12) 0.1991(4) 0.67450(6) 0.0195(3) Uani d 1
C C6 0.79773(12) 0.2902(4) 0.61786(6) 0.0195(3) Uani d 1
H H6 0.7370 0.4079 0.6046 0.023 Uiso calc 1
C C7 0.83772(12) 0.2944(4) 0.51956(6) 0.0196(3) Uani d 1
H H7 0.8883 0.2221 0.5011 0.024 Uiso calc 1
C C8 0.76223(11) 0.4559(4) 0.48379(6) 0.0193(3) Uani d 1
C C9 0.76467(11) 0.4982(4) 0.42218(6) 0.0195(3) Uani d 1
C C10 0.67288(11) 0.6780(4) 0.39402(7) 0.0191(3) Uani d 1
C C11 0.64124(13) 0.7720(4) 0.33723(7) 0.0235(3) Uani d 1
H H11 0.6801 0.7253 0.3100 0.028 Uiso calc 1
C C12 0.55046(13) 0.9372(4) 0.32177(7) 0.0262(3) Uani d 1
H H12 0.5268 1.0061 0.2833 0.031 Uiso calc 1
C C13 0.49331(12) 1.0039(5) 0.36193(7) 0.0269(3) Uani d 1
H H13 0.4315 1.1172 0.3502 0.032 Uiso calc 1
C C14 0.52519(12) 0.9075(5) 0.41869(7) 0.0243(3) Uani d 1
H H14 0.4862 0.9515 0.4459 0.029 Uiso calc 1
C C15 0.61626(12) 0.7441(4) 0.43405(7) 0.0202(3) Uani d 1
C C16 0.66754(12) 0.6133(4) 0.49114(7) 0.0216(3) Uani d 1

loop_
_atom_site_aniso_label
_atom_site_aniso_U_11
_atom_site_aniso_U_22
_atom_site_aniso_U_33
_atom_site_aniso_U_12
_atom_site_aniso_U_13
_atom_site_aniso_U_23
Br1 0.03096(11) 0.02856(12) 0.02164(10) 0.00308(7) 0.01281(7) -0.00170(6)
O1 0.0248(6) 0.0525(8) 0.0217(5) 0.0200(6) 0.0089(4) 0.0075(6)
O2 0.0239(6) 0.0394(7) 0.0207(5) 0.0109(5) 0.0084(4) 0.0042(5)
O3 0.0278(6) 0.0513(8) 0.0223(6) 0.0172(6) 0.0102(5) 0.0053(5)
C1 0.0181(7) 0.0208(8) 0.0175(7) 0.0013(6) 0.0038(6) -0.0007(6)
C2 0.0193(7) 0.0260(8) 0.0200(7) 0.0031(7) 0.0057(6) 0.0000(6)
C3 0.0193(7) 0.0266(8) 0.0208(7) 0.0037(7) 0.0012(6) 0.0023(6)
C4 0.0236(7) 0.0225(8) 0.0172(6) -0.0010(7) 0.0019(6) 0.0004(6)
C5 0.0206(7) 0.0203(8) 0.0193(7) -0.0011(6) 0.0079(6) -0.0030(6)
C6 0.0186(7) 0.0201(8) 0.0199(7) 0.0023(6) 0.0042(6) -0.0011(6)
C7 0.0193(7) 0.0217(8) 0.0189(7) 0.0021(6) 0.0062(6) -0.0013(6)
C8 0.0190(7) 0.0208(7) 0.0184(7) 0.0014(6) 0.0049(5) -0.0006(6)
C9 0.0190(7) 0.0201(7) 0.0189(7) 0.0011(6) 0.0032(5) 0.0006(6)
C10 0.0181(7) 0.0173(7) 0.0215(7) -0.0004(6) 0.0033(6) -0.0010(5)
C11 0.0262(8) 0.0230(8) 0.0207(7) 0.0017(7) 0.0039(6) 0.0016(6)
C12 0.0299(8) 0.0222(8) 0.0224(7) 0.0013(7) -0.0033(6) 0.0022(6)
C13 0.0218(8) 0.0230(8) 0.0317(8) 0.0043(7) -0.0032(6) -0.0005(7)
C14 0.0191(7) 0.0259(8) 0.0271(8) 0.0039(7) 0.0031(6) -0.0019(7)
C15 0.0181(7) 0.0203(7) 0.0211(7) 0.0010(6) 0.0019(6) -0.0010(6)
C16 0.0196(7) 0.0238(8) 0.0211(7) 0.0040(6) 0.0037(6) 0.0005(6)

loop_
_atom_type_symbol
_atom_type_description
_atom_type_scat_dispersion_real
_atom_type_scat_dispersion_imag
_atom_type_scat_source
C C 0.0181 0.0091 'International Tables Vol C Tables 4.2.6.8 and 6.1.1.4'
H H 0.0000 0.0000 'International Tables Vol C Tables 4.2.6.8 and 6.1.1.4'
O O 0.0492 0.0322 'International Tables Vol C Tables 4.2.6.8 and 6.1.1.4'
Br Br -0.6763 1.2805 'International Tables Vol C Tables 4.2.6.8 and 6.1.1.4'

loop_
_geom_angle_atom_site_label_1
_geom_angle_atom_site_label_2
_geom_angle_atom_site_label_3
_geom_angle
C2 O1 H1 113.9
C6 C1 C2 118.43(14)
C6 C1 C7 125.05(14)
C2 C1 C7 116.51(14)
O1 C2 C3 121.74(14)
O1 C2 C1 117.73(13)
C3 C2 C1 120.53(14)
C4 C3 C2 120.16(14)
C4 C3 H3 119.9
C2 C3 H3 119.9
C3 C4 C5 119.47(14)
C3 C4 H4 120.3
C5 C4 H4 120.3
C6 C5 C4 121.94(14)
C6 C5 Br1 119.65(12)
C4 C5 Br1 118.37(11)
C5 C6 C1 119.46(14)
C5 C6 H6 120.3
C1 C6 H6 120.3
C8 C7 C1 134.39(15)
C8 C7 H7 112.8
C1 C7 H7 112.8
C7 C8 C16 133.85(14)
C7 C8 C9 119.83(14)
C16 C8 C9 106.32(13)
O2 C9 C10 124.70(14)
O2 C9 C8 127.73(14)
C10 C9 C8 107.57(13)
C11 C10 C15 121.66(15)
C11 C10 C9 129.07(15)
C15 C10 C9 109.27(13)
C10 C11 C12 117.32(15)
C10 C11 H11 121.3
C12 C11 H11 121.3
C11 C12 C13 121.16(15)
C11 C12 H12 119.4
C13 C12 H12 119.4
C14 C13 C12 121.23(15)
C14 C13 H13 119.4
C12 C13 H13 119.4
C13 C14 C15 117.44(15)
C13 C14 H14 121.3
C15 C14 H14 121.3
C14 C15 C10 121.19(15)
C14 C15 C16 128.67(15)
C10 C15 C16 110.15(14)
O3 C16 C15 124.43(15)
O3 C16 C8 128.87(14)
C15 C16 C8 106.70(13)

loop_
_geom_bond_atom_site_label_1
_geom_bond_atom_site_label_2
_geom_bond_distance
Br1 C5 1.9014(15)
O1 C2 1.3418(19)
O1 H1 0.8400
O2 C9 1.2221(19)
O3 C16 1.218(2)
C1 C6 1.412(2)
C1 C2 1.417(2)
C1 C7 1.449(2)
C2 C3 1.398(2)
C3 C4 1.377(2)
C3 H3 0.9500
C4 C5 1.393(2)
C4 H4 0.9500
C5 C6 1.378(2)
C6 H6 0.9500
C7 C8 1.355(2)
C7 H7 0.9500
C8 C16 1.493(2)
C8 C9 1.4956(19)
C9 C10 1.481(2)
C10 C11 1.387(2)
C10 C15 1.390(2)
C11 C12 1.390(2)
C11 H11 0.9500
C12 C13 1.399(3)
C12 H12 0.9500
C13 C14 1.390(2)
C13 H13 0.9500
C14 C15 1.390(2)
C14 H14 0.9500
C15 C16 1.490(2)

loop_
_geom_hbond_atom_site_label_D
_geom_hbond_atom_site_label_H
_geom_hbond_atom_site_label_A
_geom_hbond_site_symmetry_A
_geom_hbond_distance_DH
_geom_hbond_distance_HA
_geom_hbond_distance_DA
_geom_hbond_angle_DHA
_geom_hbond_publ_flag
C6 H6 O3 . 0.95 2.15 2.994(2) 148 yes
O1 H1 O2 3_756 0.84 1.83 2.6641(16) 173 yes

loop_
_geom_torsion_atom_site_label_1
_geom_torsion_atom_site_label_2
_geom_torsion_atom_site_label_3
_geom_torsion_atom_site_label_4
_geom_torsion
C6 C1 C2 O1 178.65(15)
C7 C1 C2 O1 -2.4(2)
C6 C1 C2 C3 -0.7(2)
C7 C1 C2 C3 178.19(15)
O1 C2 C3 C4 -178.38(17)
C1 C2 C3 C4 1.0(3)
C2 C3 C4 C5 -0.7(3)
C3 C4 C5 C6 0.1(3)
C3 C4 C5 Br1 -177.54(13)
C4 C5 C6 C1 0.1(2)
Br1 C5 C6 C1 177.74(12)
C2 C1 C6 C5 0.2(2)
C7 C1 C6 C5 -178.61(15)
C6 C1 C7 C8 -1.5(3)
C2 C1 C7 C8 179.65(18)
C1 C7 C8 C16 -0.2(3)
C1 C7 C8 C9 -179.21(17)
C7 C8 C9 O2 0.1(3)
C16 C8 C9 O2 -179.12(17)
C7 C8 C9 C10 179.33(15)
C16 C8 C9 C10 0.08(17)
O2 C9 C10 C11 -0.1(3)
C8 C9 C10 C11 -179.35(16)
O2 C9 C10 C15 179.00(16)
C8 C9 C10 C15 -0.22(18)
C15 C10 C11 C12 0.3(2)
C9 C10 C11 C12 179.34(16)
C10 C11 C12 C13 -0.3(3)
C11 C12 C13 C14 0.0(3)
C12 C13 C14 C15 0.4(3)
C13 C14 C15 C10 -0.4(3)
C13 C14 C15 C16 -179.70(17)
C11 C10 C15 C14 0.1(3)
C9 C10 C15 C14 -179.15(15)
C11 C10 C15 C16 179.48(15)
C9 C10 C15 C16 0.27(19)
C14 C15 C16 O3 -1.4(3)
C10 C15 C16 O3 179.24(17)
C14 C15 C16 C8 179.14(17)
C10 C15 C16 C8 -0.22(19)
C7 C8 C16 O3 1.5(3)
C9 C8 C16 O3 -179.35(18)
C7 C8 C16 C15 -179.02(18)
C9 C8 C16 C15 0.08(17)

_cod_database_fobs_code 2240672
